data_7234992
loop_
_publ_author_name
'Nifant'ev, Ilya E.'
'Vinogradov, Alexander A.'
'Minyaev, Mikhail E.'
'Komarov, Pavel D.'
'Lyssenko, Konstantin A.'
'Birin, Kirill P.'
'Dyadchenko, Viktor P.'
'Ivchenko, Pavel V.'

_publ_section_title
;
 The structural diversity of heterocycle-fused potassium
 cyclopentadienides
;
_journal_issue 50
_journal_name_full 'RSC Advances'
_journal_page_first 29195
_journal_paper_doi 10.1039/C9RA04587B
_journal_volume 9
_journal_year 2019
_chemical_formula_moiety 'C30 H34 K2 O2 S4'
_chemical_formula_sum 'C30 H34 K2 O2 S4'
_chemical_formula_weight 633.01
_space_group_crystal_system monoclinic
_space_group_IT_number 4
_space_group_name_Hall 'P 2yb'
_space_group_name_H-M_alt 'P 1 21 1'
_atom_sites_solution_hydrogens geom
_atom_sites_solution_primary direct
_atom_sites_solution_secondary difmap
_audit_creation_method SHELXL-2017/1
_audit_update_record
;
2019-08-03 deposited with the CCDC.	2019-09-09 downloaded from the CCDC.
;
_cell_angle_alpha 90
_cell_angle_beta 102.3180(10)
_cell_angle_gamma 90
_cell_formula_units_Z 2
_cell_length_a 8.6879(3)
_cell_length_b 15.9969(6)
_cell_length_c 11.3681(4)
_cell_measurement_reflns_used 7567
_cell_measurement_temperature 120(2)
_cell_measurement_theta_max 29.253
_cell_measurement_theta_min 2.233
_cell_volume 1543.56(10)
_computing_cell_refinement 'SAINT (Bruker, 2008)'
_computing_data_collection 'APEX-II (Bruker, 2008)'
_computing_data_reduction 'SAINT (Bruker, 2008)'
_computing_molecular_graphics 'SHELXTL (Sheldrick, 2015b) and Mercury (Macrae <i>et al.</i>,2006)'
_computing_publication_material 'SHELXTL (Sheldrick, 2015b)'
_computing_structure_refinement 'SHELXL-2017 (Sheldrick, 2015a)'
_computing_structure_solution 'SHELXS (Sheldrick, 2008)'
_diffrn_ambient_temperature 120(2)
_diffrn_measured_fraction_theta_full 1.000
_diffrn_measured_fraction_theta_max 1.000
_diffrn_measurement_device_type 'Bruker APEX II CCD area detector'
_diffrn_measurement_method '\w scans'
_diffrn_radiation_monochromator graphite
_diffrn_radiation_source 'fine-focus sealed tube'
_diffrn_radiation_type MoK\a
_diffrn_radiation_wavelength 0.71073
_diffrn_reflns_av_R_equivalents 0.0233
_diffrn_reflns_av_unetI/netI 0.0334
_diffrn_reflns_Laue_measured_fraction_full 1.000
_diffrn_reflns_Laue_measured_fraction_max 1.000
_diffrn_reflns_limit_h_max 11
_diffrn_reflns_limit_h_min -11
_diffrn_reflns_limit_k_max 21
_diffrn_reflns_limit_k_min -21
_diffrn_reflns_limit_l_max 15
_diffrn_reflns_limit_l_min -15
_diffrn_reflns_number 18860
_diffrn_reflns_point_group_measured_fraction_full 1.000
_diffrn_reflns_point_group_measured_fraction_max 0.992
_diffrn_reflns_theta_full 25.242
_diffrn_reflns_theta_max 28.997
_diffrn_reflns_theta_min 1.834
_exptl_absorpt_coefficient_mu 0.604
_exptl_absorpt_correction_T_max 0.9344
_exptl_absorpt_correction_T_min 0.8421
_exptl_absorpt_correction_type multi-scan
_exptl_absorpt_process_details 'SADABS 2016/2 (Krause <i>et al.</i>, 2015)'
_exptl_crystal_colour orange
_exptl_crystal_density_diffrn 1.362
_exptl_crystal_density_method 'not measured'
_exptl_crystal_description block
_exptl_crystal_F_000 664
_exptl_crystal_size_max 0.32
_exptl_crystal_size_mid 0.21
_exptl_crystal_size_min 0.17
_refine_diff_density_max 0.267
_refine_diff_density_min -0.252
_refine_diff_density_rms 0.042
_refine_ls_abs_structure_details
;
 Flack x determined using 3385 quotients [(I+)-(I-)]/[(I+)+(I-)]
 (Parsons, Flack and Wagner, Acta Cryst. B69 (2013) 249-259).
;
_refine_ls_abs_structure_Flack 0.024(15)
_refine_ls_extinction_method none
_refine_ls_goodness_of_fit_ref 1.031
_refine_ls_hydrogen_treatment constr
_refine_ls_matrix_type full
_refine_ls_number_parameters 363
_refine_ls_number_reflns 8156
_refine_ls_number_restraints 13
_refine_ls_restrained_S_all 1.032
_refine_ls_R_factor_all 0.0308
_refine_ls_R_factor_gt 0.0270
_refine_ls_shift/su_max 0.000
_refine_ls_shift/su_mean 0.000
_refine_ls_structure_factor_coef Fsqd
_refine_ls_weighting_details 'w=1/[\s^2^(Fo^2^)+(0.0315P)^2^+0.0176P] where P=(Fo^2^+2Fc^2^)/3'
_refine_ls_weighting_scheme calc
_refine_ls_wR_factor_gt 0.0597
_refine_ls_wR_factor_ref 0.0615
_reflns_Friedel_coverage 0.919
_reflns_Friedel_fraction_full 0.999
_reflns_Friedel_fraction_max 0.984
_reflns_number_gt 7580
_reflns_number_total 8156
_reflns_threshold_expression 'I > 2\s(I)'
_cod_data_source_file c9ra04587b3.cif
_cod_data_source_block mol1
_cod_depositor_comments
;
The following automatic conversions were performed:

data item '_exptl_absorpt_correction_type' value 'Multi-scan' was
changed to 'multi-scan' in accordance with the
/home/data/users/saulius/crontab/automatic-downloads/current/RSC/lib/dictionaries/cif_core.dic
dictionary named 'cif_core.dic' version 2.4.2 last updated on
2011-04-26.

Automatic conversion script
Id: cif_fix_values 6909 2019-04-08 15:41:33Z antanas 
;
_cod_original_sg_symbol_H-M 'P 21'
_cod_database_code 7234992
_shelx_shelxl_version_number 2017/1
_shelx_space_group_comment
;
The symmetry employed for this shelxl refinement is uniquely defined
by the following loop, which should always be used as a source of
symmetry information in preference to the above space-group names.
They are only intended as comments.
;
_shelx_estimated_absorpt_t_min 0.830
_shelx_estimated_absorpt_t_max 0.904

loop_
_space_group_symop_operation_xyz
'x, y, z'
'-x, y+1/2, -z'

loop_
_atom_site_label
_atom_site_type_symbol
_atom_site_fract_x
_atom_site_fract_y
_atom_site_fract_z
_atom_site_U_iso_or_equiv
_atom_site_adp_type
_atom_site_occupancy
_atom_site_site_symmetry_order
_atom_site_calc_flag
_atom_site_refinement_flags_posn
_atom_site_refinement_flags_adp
_atom_site_refinement_flags_occupancy
_atom_site_disorder_assembly
_atom_site_disorder_group
K1 K 0.39946(6) 0.33148(3) 0.55060(5) 0.02440(11) Uani 1 1 d . . . . .
K2 K 0.79949(6) 0.48845(3) 0.52560(5) 0.02267(11) Uani 1 1 d . . . . .
S1 S 0.00582(7) 0.39926(4) 0.27801(5) 0.02239(12) Uani 1 1 d . . . . .
S2 S 0.19979(7) 0.41553(4) 0.79086(5) 0.02346(13) Uani 1 1 d . . . . .
C1 C 0.0686(2) 0.41208(14) 0.43329(19) 0.0166(4) Uani 1 1 d . . . . .
C2 C 0.0646(3) 0.36615(13) 0.53919(19) 0.0174(4) Uani 1 1 d . . . . .
H2 H 0.022101 0.312012 0.545322 0.021 Uiso 1 1 calc R U . . .
C3 C 0.1389(3) 0.41975(14) 0.63405(19) 0.0175(4) Uani 1 1 d . . . . .
C4 C 0.1869(2) 0.49614(14) 0.58929(19) 0.0170(4) Uani 1 1 d . . . . .
C5 C 0.1398(2) 0.49188(14) 0.46081(19) 0.0172(4) Uani 1 1 d . . . . .
C6 C 0.1361(3) 0.54091(15) 0.3541(2) 0.0217(5) Uani 1 1 d . . . . .
H6 H 0.176774 0.596137 0.355785 0.026 Uiso 1 1 calc R U . . .
C7 C 0.0690(3) 0.50063(16) 0.2510(2) 0.0242(5) Uani 1 1 d . . . . .
C8 C 0.2696(3) 0.54915(14) 0.6841(2) 0.0202(4) Uani 1 1 d . . . . .
H8 H 0.309464 0.602698 0.670145 0.024 Uiso 1 1 calc R U . . .
C9 C 0.2850(3) 0.51548(15) 0.7949(2) 0.0230(5) Uani 1 1 d . . . . .
C10 C 0.0441(4) 0.53148(19) 0.1238(2) 0.0376(7) Uani 1 1 d . . . . .
H10A H 0.096000 0.585764 0.122535 0.056 Uiso 1 1 calc R U . . .
H10B H -0.069016 0.537519 0.090315 0.056 Uiso 1 1 calc R U . . .
H10C H 0.089045 0.491303 0.075340 0.056 Uiso 1 1 calc R U . . .
C11 C 0.3682(3) 0.55173(17) 0.9137(2) 0.0288(5) Uani 1 1 d . . . . .
H11A H 0.404494 0.608378 0.901114 0.043 Uiso 1 1 calc R U . . .
H11B H 0.458794 0.516605 0.948650 0.043 Uiso 1 1 calc R U . . .
H11C H 0.295307 0.553824 0.968622 0.043 Uiso 1 1 calc R U . . .
S3 S 0.50851(7) 0.64882(4) 0.21045(5) 0.02388(12) Uani 1 1 d . . . . .
S4 S 0.69921(7) 0.64848(4) 0.72347(5) 0.02269(12) Uani 1 1 d . . . . .
C12 C 0.5824(3) 0.64669(15) 0.36616(19) 0.0190(4) Uani 1 1 d . . . . .
C13 C 0.5225(3) 0.63593(15) 0.4717(2) 0.0214(5) Uani 1 1 d . . . . .
H13 H 0.418370 0.621585 0.477716 0.026 Uiso 1 1 calc R U . . .
C14 C 0.6549(2) 0.65164(14) 0.56641(18) 0.0177(4) Uani 1 1 d . . . . .
C15 C 0.7914(2) 0.67011(13) 0.52182(19) 0.0155(4) Uani 1 1 d . . . . .
C16 C 0.7453(2) 0.66693(13) 0.39341(19) 0.0162(4) Uani 1 1 d . . . . .
C17 C 0.8047(3) 0.68331(14) 0.2871(2) 0.0194(4) Uani 1 1 d . . . . .
H17 H 0.911504 0.697267 0.288999 0.023 Uiso 1 1 calc R U . . .
C18 C 0.6938(3) 0.67696(15) 0.1837(2) 0.0227(5) Uani 1 1 d . . . . .
C19 C 0.9283(3) 0.68026(14) 0.61655(19) 0.0177(4) Uani 1 1 d . . . . .
H19 H 1.029850 0.692310 0.602341 0.021 Uiso 1 1 calc R U . . .
C20 C 0.8992(3) 0.67105(14) 0.7283(2) 0.0215(5) Uani 1 1 d . . . . .
C21 C 0.7130(3) 0.69263(19) 0.0576(2) 0.0343(6) Uani 1 1 d . . . . .
H21A H 0.821306 0.710454 0.059195 0.052 Uiso 1 1 calc R U . . .
H21B H 0.639665 0.736543 0.020812 0.052 Uiso 1 1 calc R U . . .
H21C H 0.690460 0.641123 0.010384 0.052 Uiso 1 1 calc R U . . .
C22 C 1.0098(3) 0.68088(18) 0.8475(2) 0.0307(6) Uani 1 1 d . . . . .
H22A H 1.117849 0.686062 0.835532 0.046 Uiso 1 1 calc R U . . .
H22B H 1.002269 0.631846 0.897618 0.046 Uiso 1 1 calc R U . . .
H22C H 0.982016 0.731191 0.887541 0.046 Uiso 1 1 calc R U . . .
O1 O 0.57684(19) 0.38082(10) 0.38889(14) 0.0249(4) Uani 1 1 d D . . . .
C23A C 0.4925(8) 0.4286(3) 0.2857(4) 0.0410(18) Uani 0.617(5) 1 d D . P A 1
H23A H 0.561701 0.471720 0.261838 0.049 Uiso 0.617(5) 1 calc R U P A 1
H23B H 0.398763 0.456287 0.304582 0.049 Uiso 0.617(5) 1 calc R U P A 1
C24A C 0.4444(5) 0.3641(3) 0.1864(4) 0.0360(9) Uani 0.617(5) 1 d D . P A 1
H24A H 0.423612 0.390305 0.105627 0.043 Uiso 0.617(5) 1 calc R U P A 1
H24B H 0.350474 0.332135 0.196316 0.043 Uiso 0.617(5) 1 calc R U P A 1
C23B C 0.4530(10) 0.4120(8) 0.2914(5) 0.0410(18) Uani 0.383(5) 1 d D . P A 2
H23C H 0.431958 0.472057 0.301727 0.049 Uiso 0.383(5) 1 calc R U P A 2
H23D H 0.354028 0.379977 0.285150 0.049 Uiso 0.383(5) 1 calc R U P A 2
C24B C 0.5259(10) 0.3972(3) 0.1829(6) 0.0360(9) Uani 0.383(5) 1 d D . P A 2
H24C H 0.610222 0.438179 0.179741 0.043 Uiso 0.383(5) 1 calc R U P A 2
H24D H 0.445574 0.399685 0.106719 0.043 Uiso 0.383(5) 1 calc R U P A 2
C25 C 0.5920(3) 0.30922(16) 0.2074(2) 0.0310(6) Uani 1 1 d D . . . .
H25A H 0.567070 0.252259 0.174837 0.037 Uiso 0.617(5) 1 calc R U P A 1
H25B H 0.674283 0.333977 0.169938 0.037 Uiso 0.617(5) 1 calc R U P A 1
H25C H 0.682188 0.299821 0.168561 0.037 Uiso 0.383(5) 1 calc R U P A 2
H25D H 0.510239 0.266449 0.178662 0.037 Uiso 0.383(5) 1 calc R U P A 2
C26 C 0.6441(3) 0.30773(15) 0.3444(2) 0.0233(5) Uani 1 1 d . . . . .
H26A H 0.605959 0.256258 0.377230 0.028 Uiso 1 1 calc R U . . .
H26B H 0.760469 0.309215 0.368680 0.028 Uiso 1 1 calc R U . . .
O2 O 0.6887(2) 0.38043(11) 0.69511(15) 0.0276(4) Uani 1 1 d D . . . .
C27A C 0.6854(6) 0.4295(2) 0.8026(3) 0.0372(10) Uani 0.769(6) 1 d D . P B 1
H27A H 0.586207 0.461764 0.792637 0.045 Uiso 0.769(6) 1 calc R U P B 1
H27B H 0.775503 0.468797 0.820326 0.045 Uiso 0.769(6) 1 calc R U P B 1
C28A C 0.6969(5) 0.3651(2) 0.9021(3) 0.0416(10) Uani 0.769(6) 1 d D . P B 1
H28A H 0.595585 0.335712 0.897890 0.050 Uiso 0.769(6) 1 calc R U P B 1
H28B H 0.731972 0.390466 0.982792 0.050 Uiso 0.769(6) 1 calc R U P B 1
C27B C 0.6272(13) 0.4108(10) 0.7969(7) 0.0372(10) Uani 0.231(6) 1 d D . P B 2
H27C H 0.537099 0.377042 0.810576 0.045 Uiso 0.231(6) 1 calc R U P B 2
H27D H 0.596788 0.470518 0.788310 0.045 Uiso 0.231(6) 1 calc R U P B 2
C28B C 0.7748(14) 0.3970(4) 0.8944(10) 0.0416(10) Uani 0.231(6) 1 d D . P B 2
H28C H 0.752058 0.402475 0.975736 0.050 Uiso 0.231(6) 1 calc R U P B 2
H28D H 0.858821 0.437020 0.886288 0.050 Uiso 0.231(6) 1 calc R U P B 2
C29 C 0.8216(3) 0.30749(19) 0.8708(3) 0.0431(7) Uani 1 1 d D . . . .
H29A H 0.928871 0.328857 0.904548 0.052 Uiso 0.769(6) 1 calc R U P B 1
H29B H 0.811938 0.250291 0.901675 0.052 Uiso 0.769(6) 1 calc R U P B 1
H29C H 0.934374 0.296666 0.905359 0.052 Uiso 0.231(6) 1 calc R U P B 2
H29D H 0.756203 0.265887 0.902228 0.052 Uiso 0.231(6) 1 calc R U P B 2
C30 C 0.7868(3) 0.30842(16) 0.7339(2) 0.0298(6) Uani 1 1 d . . . . .
H30A H 0.886070 0.312335 0.704738 0.036 Uiso 1 1 calc R U . . .
H30B H 0.731406 0.256533 0.701612 0.036 Uiso 1 1 calc R U . . .

loop_
_atom_site_aniso_label
_atom_site_aniso_U_11
_atom_site_aniso_U_22
_atom_site_aniso_U_33
_atom_site_aniso_U_23
_atom_site_aniso_U_13
_atom_site_aniso_U_12
K1 0.0184(2) 0.0212(2) 0.0355(3) -0.0014(2) 0.0101(2) -0.00181(19)
K2 0.0204(2) 0.0161(2) 0.0332(3) 0.0000(2) 0.0094(2) 0.00071(19)
S1 0.0240(3) 0.0263(3) 0.0163(3) -0.0003(2) 0.0029(2) -0.0034(2)
S2 0.0298(3) 0.0238(3) 0.0165(3) 0.0006(2) 0.0044(2) -0.0055(2)
C1 0.0141(9) 0.0183(10) 0.0180(10) -0.0002(9) 0.0046(8) 0.0010(8)
C2 0.0178(10) 0.0163(10) 0.0186(10) 0.0000(8) 0.0051(8) -0.0015(8)
C3 0.0177(10) 0.0177(10) 0.0176(10) 0.0007(9) 0.0049(8) 0.0018(8)
C4 0.0150(9) 0.0168(10) 0.0194(10) 0.0006(9) 0.0040(8) 0.0001(8)
C5 0.0148(9) 0.0175(10) 0.0195(10) 0.0014(9) 0.0042(8) 0.0006(8)
C6 0.0172(11) 0.0230(11) 0.0240(12) 0.0061(9) 0.0022(9) -0.0011(9)
C7 0.0203(11) 0.0303(13) 0.0216(11) 0.0085(10) 0.0036(9) -0.0014(10)
C8 0.0191(11) 0.0185(10) 0.0235(11) -0.0005(9) 0.0057(9) -0.0005(8)
C9 0.0221(11) 0.0231(11) 0.0240(12) -0.0039(9) 0.0055(9) -0.0030(9)
C10 0.0450(17) 0.0428(16) 0.0227(13) 0.0116(12) 0.0022(12) -0.0072(13)
C11 0.0308(13) 0.0335(13) 0.0213(12) -0.0053(10) 0.0036(10) -0.0049(11)
S3 0.0205(3) 0.0326(3) 0.0166(3) -0.0042(2) -0.0003(2) -0.0016(2)
S4 0.0241(3) 0.0293(3) 0.0159(2) 0.0009(2) 0.0070(2) 0.0002(2)
C12 0.0174(10) 0.0213(10) 0.0172(10) -0.0039(9) 0.0013(8) -0.0010(9)
C13 0.0163(10) 0.0267(12) 0.0216(11) -0.0043(9) 0.0045(9) -0.0026(9)
C14 0.0208(10) 0.0173(10) 0.0156(10) -0.0021(9) 0.0052(8) 0.0002(9)
C15 0.0169(10) 0.0129(9) 0.0169(10) 0.0000(8) 0.0040(8) 0.0001(8)
C16 0.0164(10) 0.0156(10) 0.0167(10) 0.0001(8) 0.0038(8) -0.0011(8)
C17 0.0194(10) 0.0204(10) 0.0187(10) 0.0008(9) 0.0050(9) -0.0011(9)
C18 0.0255(11) 0.0257(11) 0.0174(11) -0.0012(9) 0.0054(9) -0.0001(10)
C19 0.0173(10) 0.0176(10) 0.0177(10) 0.0006(8) 0.0026(8) 0.0005(8)
C20 0.0208(11) 0.0235(11) 0.0193(11) 0.0019(9) 0.0020(9) 0.0022(9)
C21 0.0363(15) 0.0500(17) 0.0163(11) 0.0015(11) 0.0048(11) -0.0041(13)
C22 0.0319(13) 0.0414(14) 0.0161(11) 0.0039(10) -0.0011(10) 0.0019(12)
O1 0.0268(9) 0.0223(8) 0.0250(8) -0.0018(7) 0.0042(7) 0.0030(7)
C23A 0.044(3) 0.032(3) 0.0412(19) 0.0035(17) -0.004(2) 0.013(3)
C24A 0.038(2) 0.038(2) 0.0274(17) 0.0062(18) -0.0027(19) 0.0051(17)
C23B 0.044(3) 0.032(3) 0.0412(19) 0.0035(17) -0.004(2) 0.013(3)
C24B 0.038(2) 0.038(2) 0.0274(17) 0.0062(18) -0.0027(19) 0.0051(17)
C25 0.0339(14) 0.0337(14) 0.0266(13) -0.0037(11) 0.0089(11) -0.0013(11)
C26 0.0224(11) 0.0205(11) 0.0283(13) 0.0022(9) 0.0079(10) 0.0009(9)
O2 0.0289(9) 0.0296(9) 0.0246(8) 0.0056(7) 0.0066(7) 0.0063(7)
C27A 0.050(3) 0.027(2) 0.0386(18) -0.0028(14) 0.018(2) 0.0030(18)
C28A 0.051(2) 0.050(2) 0.0261(16) -0.0019(16) 0.0138(17) -0.0164(18)
C27B 0.050(3) 0.027(2) 0.0386(18) -0.0028(14) 0.018(2) 0.0030(18)
C28B 0.051(2) 0.050(2) 0.0261(16) -0.0019(16) 0.0138(17) -0.0164(18)
C29 0.0340(15) 0.0501(18) 0.0395(16) 0.0163(14) -0.0047(13) -0.0025(14)
C30 0.0260(12) 0.0288(13) 0.0378(15) 0.0088(11) 0.0140(11) 0.0072(10)

loop_
_atom_type_symbol
_atom_type_description
_atom_type_scat_dispersion_real
_atom_type_scat_dispersion_imag
_atom_type_scat_source
C C 0.0033 0.0016 'International Tables Vol C Tables 4.2.6.8 and 6.1.1.4'
H H 0.0000 0.0000 'International Tables Vol C Tables 4.2.6.8 and 6.1.1.4'
O O 0.0106 0.0060 'International Tables Vol C Tables 4.2.6.8 and 6.1.1.4'
S S 0.1246 0.1234 'International Tables Vol C Tables 4.2.6.8 and 6.1.1.4'
K K 0.2009 0.2494 'International Tables Vol C Tables 4.2.6.8 and 6.1.1.4'

loop_
_geom_angle_atom_site_label_1
_geom_angle_atom_site_label_2
_geom_angle_atom_site_label_3
_geom_angle
_geom_angle_site_symmetry_1
_geom_angle_site_symmetry_3
O1 K1 O2 75.64(5) . .
O1 K1 C2 127.32(6) . .
O2 K1 C2 136.75(6) . .
O1 K1 C3 130.23(6) . .
O2 K1 C3 109.07(6) . .
C2 K1 C3 27.72(6) . .
O1 K1 C16 134.64(6) . 2_646
O2 K1 C16 118.54(6) . 2_646
C2 K1 C16 73.91(6) . 2_646
C3 K1 C16 88.14(6) . 2_646
O1 K1 C15 114.03(5) . 2_646
O2 K1 C15 138.91(6) . 2_646
C2 K1 C15 71.05(6) . 2_646
C3 K1 C15 94.58(6) . 2_646
C16 K1 C15 26.98(5) 2_646 2_646
O1 K1 C12 118.56(6) . 2_646
O2 K1 C12 96.13(6) . 2_646
C2 K1 C12 100.32(6) . 2_646
C3 K1 C12 110.27(6) . 2_646
C16 K1 C12 26.73(6) 2_646 2_646
C15 K1 C12 43.29(6) 2_646 2_646
O1 K1 C14 91.98(5) . 2_646
O2 K1 C14 122.36(5) . 2_646
C2 K1 C14 95.48(6) . 2_646
C3 K1 C14 120.53(6) . 2_646
C16 K1 C14 43.08(5) 2_646 2_646
C15 K1 C14 26.17(5) 2_646 2_646
C12 K1 C14 41.73(5) 2_646 2_646
O1 K1 C1 100.88(5) . .
O2 K1 C1 138.67(6) . .
C2 K1 C1 26.46(5) . .
C3 K1 C1 42.43(5) . .
C16 K1 C1 93.53(6) 2_646 .
C15 K1 C1 80.83(6) 2_646 .
C12 K1 C1 119.91(6) 2_646 .
C14 K1 C1 98.75(6) 2_646 .
O1 K1 C13 93.94(5) . 2_646
O2 K1 C13 98.05(5) . 2_646
C2 K1 C13 113.76(6) . 2_646
C3 K1 C13 132.06(6) . 2_646
C16 K1 C13 43.93(5) 2_646 2_646
C15 K1 C13 43.65(6) 2_646 2_646
C12 K1 C13 25.80(6) 2_646 2_646
C14 K1 C13 25.69(5) 2_646 2_646
C1 K1 C13 123.25(6) . 2_646
O1 K1 C4 105.60(5) . .
O2 K1 C4 98.97(5) . .
C2 K1 C4 43.77(6) . .
C3 K1 C4 25.49(5) . .
C16 K1 C4 113.24(6) 2_646 .
C15 K1 C4 114.80(5) 2_646 .
C12 K1 C4 135.60(6) 2_646 .
C14 K1 C4 138.12(6) 2_646 .
C1 K1 C4 41.33(5) . .
C13 K1 C4 156.72(6) 2_646 .
O1 K1 C5 90.75(5) . .
O2 K1 C5 114.59(5) . .
C2 K1 C5 42.46(5) . .
C3 K1 C5 41.02(5) . .
C16 K1 C5 115.79(5) 2_646 .
C15 K1 C5 105.38(5) 2_646 .
C12 K1 C5 142.50(6) 2_646 .
C14 K1 C5 121.76(5) 2_646 .
C1 K1 C5 24.55(5) . .
C13 K1 C5 147.15(6) 2_646 .
C4 K1 C5 24.50(5) . .
O1 K1 S2 142.04(4) . .
O2 K1 S2 88.24(4) . .
C2 K1 S2 50.36(4) . .
C3 K1 S2 26.82(4) . .
C16 K1 S2 83.26(4) 2_646 .
C15 K1 S2 100.79(4) 2_646 .
C12 K1 S2 96.89(4) 2_646 .
C14 K1 S2 125.23(4) 2_646 .
C1 K1 S2 69.21(4) . .
C13 K1 S2 122.59(4) 2_646 .
C4 K1 S2 42.60(4) . .
C5 K1 S2 64.82(4) . .
O1 K2 O2 73.41(5) . .
O1 K2 C15 126.50(6) . .
O2 K2 C15 126.50(6) . .
O1 K2 C14 111.18(5) . .
O2 K2 C14 102.01(5) . .
C15 K2 C14 27.83(6) . .
O1 K2 C2 93.41(5) . 1_655
O2 K2 C2 86.41(5) . 1_655
C15 K2 C2 131.94(6) . 1_655
C14 K2 C2 155.33(6) . 1_655
O1 K2 C1 93.03(5) . 1_655
O2 K2 C1 112.42(6) . 1_655
C15 K2 C1 114.69(6) . 1_655
C14 K2 C1 142.50(6) . 1_655
C2 K2 C1 27.23(6) 1_655 1_655
O1 K2 C3 118.83(6) . 1_655
O2 K2 C3 87.01(5) . 1_655
C15 K2 C3 111.91(6) . 1_655
C14 K2 C3 129.62(6) . 1_655
C2 K2 C3 26.61(6) 1_655 1_655
C1 K2 C3 42.52(5) 1_655 1_655
O1 K2 C5 116.50(5) . 1_655
O2 K2 C5 128.14(5) . 1_655
C15 K2 C5 90.01(6) . 1_655
C14 K2 C5 117.57(6) . 1_655
C2 K2 C5 44.39(6) 1_655 1_655
C1 K2 C5 26.29(6) 1_655 1_655
C3 K2 C5 42.23(6) 1_655 1_655
O1 K2 C16 105.77(5) . .
O2 K2 C16 143.45(5) . .
C15 K2 C16 26.41(5) . .
C14 K2 C16 43.03(5) . .
C2 K2 C16 129.60(6) 1_655 .
C1 K2 C16 104.13(6) 1_655 .
C3 K2 C16 121.72(6) 1_655 .
C5 K2 C16 85.84(6) 1_655 .
O1 K2 C4 134.29(5) . 1_655
O2 K2 C4 110.18(5) . 1_655
C15 K2 C4 89.21(6) . 1_655
C14 K2 C4 112.26(6) . 1_655
C2 K2 C4 43.55(6) 1_655 1_655
C1 K2 C4 42.24(6) 1_655 1_655
C3 K2 C4 25.37(5) 1_655 1_655
C5 K2 C4 25.45(5) 1_655 1_655
C16 K2 C4 96.35(5) . 1_655
O1 K2 C13 86.96(5) . .
O2 K2 C13 102.41(5) . .
C15 K2 C13 43.55(6) . .
C14 K2 C13 25.22(6) . .
C2 K2 C13 170.87(6) 1_655 .
C1 K2 C13 143.65(6) 1_655 .
C3 K2 C13 154.20(6) 1_655 .
C5 K2 C13 127.78(6) 1_655 .
C16 K2 C13 42.02(5) . .
C4 K2 C13 132.74(6) 1_655 .
O1 K2 C19 151.59(5) . .
O2 K2 C19 118.45(5) . .
C15 K2 C19 25.20(5) . .
C14 K2 C19 43.39(6) . .
C2 K2 C19 112.25(6) 1_655 .
C1 K2 C19 104.20(6) 1_655 .
C3 K2 C19 88.60(6) 1_655 .
C5 K2 C19 77.94(6) 1_655 .
C16 K2 C19 48.49(5) . .
C4 K2 C19 68.87(5) 1_655 .
C13 K2 C19 65.74(5) . .
O1 K2 C12 85.62(5) . .
O2 K2 C12 124.53(5) . .
C15 K2 C12 41.10(5) . .
C14 K2 C12 39.92(5) . .
C2 K2 C12 146.81(6) 1_655 .
C1 K2 C12 119.60(6) 1_655 .
C3 K2 C12 145.97(6) 1_655 .
C5 K2 C12 107.25(5) 1_655 .
C16 K2 C12 24.38(5) . .
C4 K2 C12 120.62(6) 1_655 .
C13 K2 C12 24.11(5) . .
C19 K2 C12 66.28(5) . .
O1 K2 S4 123.25(4) . .
O2 K2 S4 81.44(4) . .
C15 K2 S4 45.31(4) . .
C14 K2 S4 28.45(4) . .
C2 K2 S4 135.24(4) 1_655 .
C1 K2 S4 143.73(5) 1_655 .
C3 K2 S4 109.41(4) 1_655 .
C5 K2 S4 119.09(4) 1_655 .
C16 K2 S4 68.48(4) . .
C4 K2 S4 101.92(4) 1_655 .
C13 K2 S4 49.91(4) . .
C19 K2 S4 43.35(4) . .
C12 K2 S4 68.30(4) . .
C1 S1 C7 91.51(11) . .
C3 S2 C9 91.46(11) . .
C3 S2 K1 50.44(7) . .
C9 S2 K1 94.97(8) . .
C2 C1 C5 111.49(19) . .
C2 C1 S1 137.69(17) . .
C5 C1 S1 110.79(16) . .
C2 C1 K2 75.73(12) . 1_455
C5 C1 K2 83.88(12) . 1_455
S1 C1 K2 107.54(9) . 1_455
C2 C1 K1 67.43(11) . .
C5 C1 K1 87.68(12) . .
S1 C1 K1 115.91(9) . .
K2 C1 K1 135.89(7) 1_455 .
C1 C2 C3 104.04(19) . .
C1 C2 K1 86.11(12) . .
C3 C2 K1 78.18(13) . .
C1 C2 K2 77.04(12) . 1_455
C3 C2 K2 82.25(13) . 1_455
K1 C2 K2 150.18(8) . 1_455
C1 C2 H2 128.0 . .
C3 C2 H2 128.0 . .
K1 C2 H2 102.8 . .
K2 C2 H2 107.0 1_455 .
C4 C3 C2 111.58(19) . .
C4 C3 S2 110.51(16) . .
C2 C3 S2 137.74(18) . .
C4 C3 K1 89.59(13) . .
C2 C3 K1 74.10(12) . .
S2 C3 K1 102.74(9) . .
C4 C3 K2 83.16(12) . 1_455
C2 C3 K2 71.14(12) . 1_455
S2 C3 K2 117.89(10) . 1_455
K1 C3 K2 138.73(8) . 1_455
C3 C4 C5 106.43(19) . .
C3 C4 C8 112.14(19) . .
C5 C4 C8 141.4(2) . .
C3 C4 K2 71.46(12) . 1_455
C5 C4 K2 73.61(11) . 1_455
C8 C4 K2 120.73(14) . 1_455
C3 C4 K1 64.92(12) . .
C5 C4 K1 82.65(12) . .
C8 C4 K1 111.50(13) . .
K2 C4 K1 121.07(7) 1_455 .
C1 C5 C4 106.43(19) . .
C1 C5 C6 111.90(19) . .
C4 C5 C6 141.6(2) . .
C1 C5 K2 69.82(11) . 1_455
C4 C5 K2 80.94(12) . 1_455
C6 C5 K2 110.37(14) . 1_455
C1 C5 K1 67.77(12) . .
C4 C5 K1 72.85(12) . .
C6 C5 K1 123.67(14) . .
K2 C5 K1 120.08(7) 1_455 .
C7 C6 C5 113.4(2) . .
C7 C6 H6 123.3 . .
C5 C6 H6 123.3 . .
C6 C7 C10 128.6(2) . .
C6 C7 S1 112.32(17) . .
C10 C7 S1 119.03(19) . .
C9 C8 C4 113.5(2) . .
C9 C8 H8 123.3 . .
C4 C8 H8 123.3 . .
C8 C9 C11 128.1(2) . .
C8 C9 S2 112.40(18) . .
C11 C9 S2 119.50(19) . .
C7 C10 H10A 109.5 . .
C7 C10 H10B 109.5 . .
H10A C10 H10B 109.5 . .
C7 C10 H10C 109.5 . .
H10A C10 H10C 109.5 . .
H10B C10 H10C 109.5 . .
C9 C11 H11A 109.5 . .
C9 C11 H11B 109.5 . .
H11A C11 H11B 109.5 . .
C9 C11 H11C 109.5 . .
H11A C11 H11C 109.5 . .
H11B C11 H11C 109.5 . .
C12 S3 C18 91.62(11) . .
C14 S4 C20 91.53(10) . .
C14 S4 K2 54.33(7) . .
C20 S4 K2 78.40(8) . .
C13 C12 C16 111.84(18) . .
C13 C12 S3 137.52(17) . .
C16 C12 S3 110.47(16) . .
C13 C12 K1 82.02(14) . 2_656
C16 C12 K1 74.48(12) . 2_656
S3 C12 K1 105.92(10) . 2_656
C13 C12 K2 73.91(13) . .
C16 C12 K2 69.11(12) . .
S3 C12 K2 126.15(10) . .
K1 C12 K2 123.77(7) 2_656 .
C12 C13 C14 103.66(19) . .
C12 C13 K1 72.17(13) . 2_656
C14 C13 K1 74.80(13) . 2_656
C12 C13 K2 81.98(13) . .
C14 C13 K2 63.23(12) . .
K1 C13 K2 123.10(7) 2_656 .
C12 C13 H13 128.2 . .
C14 C13 H13 128.2 . .
K1 C13 H13 117.4 2_656 .
K2 C13 H13 118.5 . .
C15 C14 C13 111.72(18) . .
C15 C14 S4 110.71(15) . .
C13 C14 S4 137.44(17) . .
C15 C14 K2 73.37(12) . .
C13 C14 K2 91.55(14) . .
S4 C14 K2 97.22(9) . .
C15 C14 K1 73.81(12) . 2_656
C13 C14 K1 79.51(13) . 2_656
S4 C14 K1 115.93(10) . 2_656
K2 C14 K1 139.69(7) . 2_656
C14 C15 C16 106.54(18) . .
C14 C15 C19 112.24(18) . .
C16 C15 C19 141.1(2) . .
C14 C15 K2 78.80(12) . .
C16 C15 K2 88.87(12) . .
C19 C15 K2 95.08(13) . .
C14 C15 K1 80.02(13) . 2_656
C16 C15 K1 74.91(12) . 2_656
C19 C15 K1 114.74(14) . 2_656
K2 C15 K1 148.30(8) . 2_656
C12 C16 C15 106.24(18) . .
C12 C16 C17 112.23(18) . .
C15 C16 C17 141.3(2) . .
C12 C16 K1 78.79(13) . 2_656
C15 C16 K1 78.10(12) . 2_656
C17 C16 K1 104.90(13) . 2_656
C12 C16 K2 86.51(13) . .
C15 C16 K2 64.72(11) . .
C17 C16 K2 120.84(14) . .
K1 C16 K2 134.15(7) 2_656 .
C18 C17 C16 113.6(2) . .
C18 C17 H17 123.2 . .
C16 C17 H17 123.2 . .
C17 C18 C21 127.8(2) . .
C17 C18 S3 112.12(17) . .
C21 C18 S3 120.05(18) . .
C20 C19 C15 113.7(2) . .
C20 C19 K2 94.18(14) . .
C15 C19 K2 59.72(11) . .
C20 C19 H19 123.2 . .
C15 C19 H19 123.2 . .
K2 C19 H19 113.2 . .
C19 C20 C22 128.8(2) . .
C19 C20 S4 111.85(17) . .
C22 C20 S4 119.29(18) . .
C18 C21 H21A 109.5 . .
C18 C21 H21B 109.5 . .
H21A C21 H21B 109.5 . .
C18 C21 H21C 109.5 . .
H21A C21 H21C 109.5 . .
H21B C21 H21C 109.5 . .
C20 C22 H22A 109.5 . .
C20 C22 H22B 109.5 . .
H22A C22 H22B 109.5 . .
C20 C22 H22C 109.5 . .
H22A C22 H22C 109.5 . .
H22B C22 H22C 109.5 . .
C26 O1 C23B 107.3(5) . .
C26 O1 C23A 108.3(3) . .
C26 O1 K1 109.10(13) . .
C23B O1 K1 100.3(4) . .
C23A O1 K1 115.5(3) . .
C26 O1 K2 114.12(13) . .
C23B O1 K2 121.5(6) . .
C23A O1 K2 107.0(2) . .
K1 O1 K2 102.97(5) . .
O1 C23A C24A 104.6(3) . .
O1 C23A H23A 110.8 . .
C24A C23A H23A 110.8 . .
O1 C23A H23B 110.8 . .
C24A C23A H23B 110.8 . .
H23A C23A H23B 108.9 . .
C23A C24A C25 100.7(4) . .
C23A C24A H24A 111.6 . .
C25 C24A H24A 111.6 . .
C23A C24A H24B 111.6 . .
C25 C24A H24B 111.6 . .
H24A C24A H24B 109.4 . .
O1 C23B C24B 101.3(5) . .
O1 C23B H23C 111.5 . .
C24B C23B H23C 111.5 . .
O1 C23B H23D 111.5 . .
C24B C23B H23D 111.5 . .
H23C C23B H23D 109.3 . .
C23B C24B C25 101.6(6) . .
C23B C24B H24C 111.4 . .
C25 C24B H24C 111.4 . .
C23B C24B H24D 111.4 . .
C25 C24B H24D 111.4 . .
H24C C24B H24D 109.3 . .
C24B C25 C26 102.7(3) . .
C26 C25 C24A 103.0(2) . .
C26 C25 H25A 111.2 . .
C24A C25 H25A 111.2 . .
C26 C25 H25B 111.2 . .
C24A C25 H25B 111.2 . .
H25A C25 H25B 109.1 . .
C24B C25 H25C 111.2 . .
C26 C25 H25C 111.2 . .
C24B C25 H25D 111.2 . .
C26 C25 H25D 111.2 . .
H25C C25 H25D 109.1 . .
O1 C26 C25 106.88(18) . .
O1 C26 H26A 110.3 . .
C25 C26 H26A 110.3 . .
O1 C26 H26B 110.3 . .
C25 C26 H26B 110.3 . .
H26A C26 H26B 108.6 . .
C30 O2 C27B 108.4(6) . .
C30 O2 C27A 106.8(2) . .
C30 O2 K1 110.66(15) . .
C27B O2 K1 97.1(5) . .
C27A O2 K1 117.8(2) . .
C30 O2 K2 114.83(13) . .
C27B O2 K2 123.9(7) . .
C27A O2 K2 107.72(17) . .
K1 O2 K2 99.21(5) . .
O2 C27A C28A 104.4(2) . .
O2 C27A H27A 110.9 . .
C28A C27A H27A 110.9 . .
O2 C27A H27B 110.9 . .
C28A C27A H27B 110.9 . .
H27A C27A H27B 108.9 . .
C27A C28A C29 100.0(3) . .
C27A C28A H28A 111.8 . .
C29 C28A H28A 111.8 . .
C27A C28A H28B 111.8 . .
C29 C28A H28B 111.8 . .
H28A C28A H28B 109.5 . .
O2 C27B C28B 97.7(7) . .
O2 C27B H27C 112.2 . .
C28B C27B H27C 112.2 . .
O2 C27B H27D 112.2 . .
C28B C27B H27D 112.2 . .
H27C C27B H27D 109.8 . .
C27B C28B C29 102.9(8) . .
C27B C28B H28C 111.2 . .
C29 C28B H28C 111.2 . .
C27B C28B H28D 111.2 . .
C29 C28B H28D 111.2 . .
H28C C28B H28D 109.1 . .
C30 C29 C28A 103.7(2) . .
C30 C29 C28B 99.7(5) . .
C30 C29 H29A 111.0 . .
C28A C29 H29A 111.0 . .
C30 C29 H29B 111.0 . .
C28A C29 H29B 111.0 . .
H29A C29 H29B 109.0 . .
C30 C29 H29C 111.8 . .
C28B C29 H29C 111.8 . .
C30 C29 H29D 111.8 . .
C28B C29 H29D 111.8 . .
H29C C29 H29D 109.6 . .
O2 C30 C29 107.2(2) . .
O2 C30 H30A 110.3 . .
C29 C30 H30A 110.3 . .
O2 C30 H30B 110.3 . .
C29 C30 H30B 110.3 . .
H30A C30 H30B 108.5 . .

loop_
_geom_bond_atom_site_label_1
_geom_bond_atom_site_label_2
_geom_bond_distance
_geom_bond_site_symmetry_2
K1 O1 2.7543(17) .
K1 O2 2.8042(18) .
K1 C1 3.173(2) .
K1 C2 2.937(2) .
K1 C3 2.989(2) .
K1 C4 3.300(2) .
K1 C5 3.425(2) .
K1 C12 3.097(2) 2_646
K1 C13 3.222(2) 2_646
K1 C14 3.162(2) 2_646
K1 C15 3.084(2) 2_646
K1 C16 3.043(2) 2_646
K1 S2 3.7814(8) .
K2 O1 2.7998(17) .
K2 O2 2.9013(18) .
K2 C1 3.018(2) 1_655
K2 C2 3.001(2) 1_655
K2 C3 3.142(2) 1_655
K2 C4 3.290(2) 1_655
K2 C5 3.197(2) 1_655
K2 C12 3.434(2) .
K2 C13 3.332(2) .
K2 C14 2.976(2) .
K2 C15 2.907(2) .
K2 C16 3.214(2) .
K2 C19 3.353(2) .
K2 S4 3.6343(8) .
S1 C1 1.745(2) .
S1 C7 1.760(2) .
S2 C3 1.749(2) .
S2 C9 1.758(2) .
C1 C2 1.417(3) .
C1 C5 1.424(3) .
C2 C3 1.420(3) .
C2 H2 0.9500 .
C3 C4 1.420(3) .
C4 C5 1.432(3) .
C4 C8 1.438(3) .
C5 C6 1.439(3) .
C6 C7 1.356(3) .
C6 H6 0.9500 .
C7 C10 1.500(3) .
C8 C9 1.350(3) .
C8 H8 0.9500 .
C9 C11 1.505(3) .
C10 H10A 0.9800 .
C10 H10B 0.9800 .
C10 H10C 0.9800 .
C11 H11A 0.9800 .
C11 H11B 0.9800 .
C11 H11C 0.9800 .
S3 C12 1.750(2) .
S3 C18 1.759(2) .
S4 C14 1.745(2) .
S4 C20 1.764(2) .
C12 C13 1.416(3) .
C12 C16 1.420(3) .
C13 C14 1.420(3) .
C13 H13 0.9500 .
C14 C15 1.416(3) .
C15 C16 1.430(3) .
C15 C19 1.433(3) .
C16 C17 1.436(3) .
C17 C18 1.355(3) .
C17 H17 0.9500 .
C18 C21 1.499(3) .
C19 C20 1.356(3) .
C19 H19 0.9500 .
C20 C22 1.492(3) .
C21 H21A 0.9800 .
C21 H21B 0.9800 .
C21 H21C 0.9800 .
C22 H22A 0.9800 .
C22 H22B 0.9800 .
C22 H22C 0.9800 .
O1 C26 1.446(3) .
O1 C23B 1.458(4) .
O1 C23A 1.459(3) .
C23A C24A 1.521(4) .
C23A H23A 0.9900 .
C23A H23B 0.9900 .
C24A C25 1.530(3) .
C24A H24A 0.9900 .
C24A H24B 0.9900 .
C23B C24B 1.521(4) .
C23B H23C 0.9900 .
C23B H23D 0.9900 .
C24B C25 1.523(4) .
C24B H24C 0.9900 .
C24B H24D 0.9900 .
C25 C26 1.526(3) .
C25 H25A 0.9900 .
C25 H25B 0.9900 .
C25 H25C 0.9900 .
C25 H25D 0.9900 .
C26 H26A 0.9900 .
C26 H26B 0.9900 .
O2 C30 1.445(3) .
O2 C27B 1.458(4) .
O2 C27A 1.458(3) .
C27A C28A 1.517(3) .
C27A H27A 0.9900 .
C27A H27B 0.9900 .
C28A C29 1.522(3) .
C28A H28A 0.9900 .
C28A H28B 0.9900 .
C27B C28B 1.522(4) .
C27B H27C 0.9900 .
C27B H27D 0.9900 .
C28B C29 1.527(4) .
C28B H28C 0.9900 .
C28B H28D 0.9900 .
C29 C30 1.520(4) .
C29 H29A 0.9900 .
C29 H29B 0.9900 .
C29 H29C 0.9900 .
C29 H29D 0.9900 .
C30 H30A 0.9900 .
C30 H30B 0.9900 .

loop_
_geom_torsion_atom_site_label_1
_geom_torsion_atom_site_label_2
_geom_torsion_atom_site_label_3
_geom_torsion_atom_site_label_4
_geom_torsion
_geom_torsion_site_symmetry_1
_geom_torsion_site_symmetry_4
C7 S1 C1 C2 176.3(2) . .
C7 S1 C1 C5 -1.62(17) . .
C7 S1 C1 K2 88.40(10) . 1_455
C7 S1 C1 K1 -99.46(11) . .
C5 C1 C2 C3 -1.1(2) . .
S1 C1 C2 C3 -178.95(19) . .
K2 C1 C2 C3 -78.45(15) 1_455 .
K1 C1 C2 C3 76.78(15) . .
C5 C1 C2 K1 -77.84(16) . .
S1 C1 C2 K1 104.3(2) . .
K2 C1 C2 K1 -155.23(6) 1_455 .
C5 C1 C2 K2 77.39(16) . 1_455
S1 C1 C2 K2 -100.5(2) . 1_455
K1 C1 C2 K2 155.23(6) . 1_455
C1 C2 C3 C4 0.2(2) . .
K1 C2 C3 C4 83.07(16) . .
K2 C2 C3 C4 -74.31(16) 1_455 .
C1 C2 C3 S2 -174.46(19) . .
K1 C2 C3 S2 -91.6(2) . .
K2 C2 C3 S2 111.0(2) 1_455 .
C1 C2 C3 K1 -82.89(14) . .
K2 C2 C3 K1 -157.38(6) 1_455 .
C1 C2 C3 K2 74.49(14) . 1_455
K1 C2 C3 K2 157.38(6) . 1_455
C9 S2 C3 C4 0.84(17) . .
K1 S2 C3 C4 -94.40(16) . .
C9 S2 C3 C2 175.5(3) . .
K1 S2 C3 C2 80.3(2) . .
C9 S2 C3 K1 95.24(10) . .
C9 S2 C3 K2 -92.26(12) . 1_455
K1 S2 C3 K2 172.50(15) . 1_455
C2 C3 C4 C5 0.7(2) . .
S2 C3 C4 C5 176.89(15) . .
K1 C3 C4 C5 73.43(15) . .
K2 C3 C4 C5 -65.84(14) 1_455 .
C2 C3 C4 C8 -176.97(19) . .
S2 C3 C4 C8 -0.8(2) . .
K1 C3 C4 C8 -104.27(16) . .
K2 C3 C4 C8 116.45(16) 1_455 .
C2 C3 C4 K2 66.58(16) . 1_455
S2 C3 C4 K2 -117.27(13) . 1_455
K1 C3 C4 K2 139.28(7) . 1_455
C2 C3 C4 K1 -72.70(16) . .
S2 C3 C4 K1 103.46(13) . .
K2 C3 C4 K1 -139.28(7) 1_455 .
C2 C1 C5 C4 1.5(2) . .
S1 C1 C5 C4 -179.99(14) . .
K2 C1 C5 C4 73.55(14) 1_455 .
K1 C1 C5 C4 -63.09(15) . .
C2 C1 C5 C6 -176.62(18) . .
S1 C1 C5 C6 1.9(2) . .
K2 C1 C5 C6 -104.60(16) 1_455 .
K1 C1 C5 C6 118.77(16) . .
C2 C1 C5 K2 -72.02(15) . 1_455
S1 C1 C5 K2 106.47(12) . 1_455
K1 C1 C5 K2 -136.64(6) . 1_455
C2 C1 C5 K1 64.61(15) . .
S1 C1 C5 K1 -116.90(13) . .
K2 C1 C5 K1 136.64(6) 1_455 .
C3 C4 C5 C1 -1.3(2) . .
C8 C4 C5 C1 175.3(3) . .
K2 C4 C5 C1 -65.72(14) 1_455 .
K1 C4 C5 C1 59.75(14) . .
C3 C4 C5 C6 175.9(3) . .
C8 C4 C5 C6 -7.5(5) . .
K2 C4 C5 C6 111.5(3) 1_455 .
K1 C4 C5 C6 -123.0(3) . .
C3 C4 C5 K2 64.39(14) . 1_455
C8 C4 C5 K2 -119.0(3) . 1_455
K1 C4 C5 K2 125.47(5) . 1_455
C3 C4 C5 K1 -61.08(14) . .
C8 C4 C5 K1 115.5(3) . .
K2 C4 C5 K1 -125.47(5) 1_455 .
C1 C5 C6 C7 -1.2(3) . .
C4 C5 C6 C7 -178.3(3) . .
K2 C5 C6 C7 -76.8(2) 1_455 .
K1 C5 C6 C7 76.0(2) . .
C5 C6 C7 C10 179.8(2) . .
C5 C6 C7 S1 -0.1(3) . .
C1 S1 C7 C6 1.00(19) . .
C1 S1 C7 C10 -178.9(2) . .
C3 C4 C8 C9 0.3(3) . .
C5 C4 C8 C9 -176.2(3) . .
K2 C4 C8 C9 81.3(2) 1_455 .
K1 C4 C8 C9 -70.3(2) . .
C4 C8 C9 C11 178.0(2) . .
C4 C8 C9 S2 0.3(3) . .
C3 S2 C9 C8 -0.69(19) . .
K1 S2 C9 C8 49.72(18) . .
C3 S2 C9 C11 -178.6(2) . .
K1 S2 C9 C11 -128.19(19) . .
C18 S3 C12 C13 174.3(3) . .
C18 S3 C12 C16 -0.28(18) . .
C18 S3 C12 K1 78.73(10) . 2_656
C18 S3 C12 K2 -78.82(13) . .
C16 C12 C13 C14 0.9(3) . .
S3 C12 C13 C14 -173.7(2) . .
K1 C12 C13 C14 -68.81(16) 2_656 .
K2 C12 C13 C14 59.84(15) . .
C16 C12 C13 K1 69.68(16) . 2_656
S3 C12 C13 K1 -104.9(2) . 2_656
K2 C12 C13 K1 128.65(5) . 2_656
C16 C12 C13 K2 -58.97(17) . .
S3 C12 C13 K2 126.5(2) . .
K1 C12 C13 K2 -128.65(5) 2_656 .
C12 C13 C14 C15 -0.8(3) . .
K1 C13 C14 C15 -67.73(17) 2_656 .
K2 C13 C14 C15 72.70(16) . .
C12 C13 C14 S4 -176.0(2) . .
K1 C13 C14 S4 117.1(2) 2_656 .
K2 C13 C14 S4 -102.4(3) . .
C12 C13 C14 K2 -73.54(17) . .
K1 C13 C14 K2 -140.43(7) 2_656 .
C12 C13 C14 K1 66.89(16) . 2_656
K2 C13 C14 K1 140.43(7) . 2_656
C20 S4 C14 C15 -0.37(17) . .
K2 S4 C14 C15 -74.90(15) . .
C20 S4 C14 C13 174.8(3) . .
K2 S4 C14 C13 100.3(3) . .
C20 S4 C14 K2 74.53(9) . .
C20 S4 C14 K1 -81.88(11) . 2_656
K2 S4 C14 K1 -156.41(13) . 2_656
C13 C14 C15 C16 0.5(3) . .
S4 C14 C15 C16 176.99(14) . .
K2 C14 C15 C16 85.42(15) . .
K1 C14 C15 C16 -70.85(14) 2_656 .
C13 C14 C15 C19 -175.87(19) . .
S4 C14 C15 C19 0.6(2) . .
K2 C14 C15 C19 -90.95(16) . .
K1 C14 C15 C19 112.77(17) 2_656 .
C13 C14 C15 K2 -84.92(18) . .
S4 C14 C15 K2 91.57(12) . .
K1 C14 C15 K2 -156.28(6) 2_656 .
C13 C14 C15 K1 71.36(17) . 2_656
S4 C14 C15 K1 -112.15(13) . 2_656
K2 C14 C15 K1 156.28(6) . 2_656
C13 C12 C16 C15 -0.6(3) . .
S3 C12 C16 C15 175.49(15) . .
K1 C12 C16 C15 73.94(14) 2_656 .
K2 C12 C16 C15 -62.40(14) . .
C13 C12 C16 C17 -176.2(2) . .
S3 C12 C16 C17 -0.1(2) . .
K1 C12 C16 C17 -101.66(17) 2_656 .
K2 C12 C16 C17 122.00(18) . .
C13 C12 C16 K1 -74.54(17) . 2_656
S3 C12 C16 K1 101.55(13) . 2_656
K2 C12 C16 K1 -136.34(6) . 2_656
C13 C12 C16 K2 61.80(18) . .
S3 C12 C16 K2 -122.11(12) . .
K1 C12 C16 K2 136.34(6) 2_656 .
C14 C15 C16 C12 0.1(2) . .
C19 C15 C16 C12 174.7(3) . .
K2 C15 C16 C12 78.02(16) . .
K1 C15 C16 C12 -74.44(15) 2_656 .
C14 C15 C16 C17 173.5(3) . .
C19 C15 C16 C17 -11.8(5) . .
K2 C15 C16 C17 -108.5(3) . .
K1 C15 C16 C17 99.0(3) 2_656 .
C14 C15 C16 K1 74.50(15) . 2_656
C19 C15 C16 K1 -110.9(3) . 2_656
K2 C15 C16 K1 152.46(6) . 2_656
C14 C15 C16 K2 -77.96(15) . .
C19 C15 C16 K2 96.7(3) . .
K1 C15 C16 K2 -152.46(6) 2_656 .
C12 C16 C17 C18 0.6(3) . .
C15 C16 C17 C18 -172.6(3) . .
K1 C16 C17 C18 -83.2(2) 2_656 .
K2 C16 C17 C18 100.3(2) . .
C16 C17 C18 C21 177.7(2) . .
C16 C17 C18 S3 -0.8(3) . .
C12 S3 C18 C17 0.6(2) . .
C12 S3 C18 C21 -178.0(2) . .
C14 C15 C19 C20 -0.6(3) . .
C16 C15 C19 C20 -175.1(3) . .
K2 C15 C19 C20 -80.58(19) . .
K1 C15 C19 C20 88.4(2) 2_656 .
C14 C15 C19 K2 79.96(16) . .
C16 C15 C19 K2 -94.5(3) . .
K1 C15 C19 K2 168.94(14) 2_656 .
C15 C19 C20 C22 -177.0(2) . .
K2 C19 C20 C22 124.3(2) . .
C15 C19 C20 S4 0.3(3) . .
K2 C19 C20 S4 -58.34(14) . .
C14 S4 C20 C19 0.03(19) . .
K2 S4 C20 C19 53.08(16) . .
C14 S4 C20 C22 177.6(2) . .
K2 S4 C20 C22 -129.3(2) . .
C26 O1 C23A C24A 26.8(6) . .
K1 O1 C23A C24A -95.8(5) . .
K2 O1 C23A C24A 150.3(4) . .
O1 C23A C24A C25 -39.5(6) . .
C26 O1 C23B C24B -38.0(9) . .
K1 O1 C23B C24B -151.9(7) . .
K2 O1 C23B C24B 95.9(8) . .
O1 C23B C24B C25 44.7(10) . .
C23B C24B C25 C26 -34.7(7) . .
C23A C24A C25 C26 37.1(4) . .
C23B O1 C26 C25 16.1(6) . .
C23A O1 C26 C25 -2.5(4) . .
K1 O1 C26 C25 123.86(16) . .
K2 O1 C26 C25 -121.60(16) . .
C24B C25 C26 O1 12.5(4) . .
C24A C25 C26 O1 -22.3(3) . .
C30 O2 C27A C28A -32.6(4) . .
K1 O2 C27A C28A 92.6(3) . .
K2 O2 C27A C28A -156.4(3) . .
O2 C27A C28A C29 42.1(4) . .
C30 O2 C27B C28B 38.9(11) . .
K1 O2 C27B C28B 153.5(8) . .
K2 O2 C27B C28B -100.3(9) . .
O2 C27B C28B C29 -48.6(12) . .
C27A C28A C29 C30 -35.6(4) . .
C27B C28B C29 C30 39.9(9) . .
C27B O2 C30 C29 -14.9(7) . .
C27A O2 C30 C29 9.1(3) . .
K1 O2 C30 C29 -120.23(19) . .
K2 O2 C30 C29 128.48(18) . .
C28A C29 C30 O2 17.5(3) . .
C28B C29 C30 O2 -16.0(6) . .
